data_7114274
loop_
_publ_author_name
'Beauchamp, Derek A.'
'Loeb, Stephen J.'

_publ_section_title
;
 Molecular squares, rectangles and infinite helical chains utilising the
 simple ???corner??? ligand 4-(2-pyridyl)-pyrimidine
;
_journal_issue 21
_journal_name_full 'Chemical Communications'
_journal_page_first 2484
_journal_paper_doi 10.1039/b206989j
_journal_year 2002
_chemical_formula_sum 'C9 H7 Ag N4 O3'
_chemical_formula_weight 327.06
_chemical_name_systematic
; 
? 
;
_space_group_IT_number 14
_symmetry_cell_setting monoclinic
_symmetry_space_group_name_Hall '-P 2yn'
_symmetry_space_group_name_H-M 'P 1 21/n 1'
_atom_sites_solution_hydrogens geom
_atom_sites_solution_primary direct
_atom_sites_solution_secondary difmap
_audit_creation_method SHELXL-97
_cell_angle_alpha 90.00
_cell_angle_beta 98.486(6)
_cell_angle_gamma 90.00
_cell_formula_units_Z 4
_cell_length_a 5.432(2)
_cell_length_b 10.860(5)
_cell_length_c 18.009(8)
_cell_measurement_reflns_used 'reflections from 120 data frames'
_cell_measurement_temperature 296(2)
_cell_measurement_theta_max 28.3
_cell_measurement_theta_min 1.5
_cell_volume 1050.7(8)
_computing_cell_refinement 'Bruker SAINT'
_computing_data_collection 'Bruker SMART'
_computing_data_reduction 'Bruker SHELXTL XPREP'
_computing_molecular_graphics 'Bruker SHELXTL XP'
_computing_publication_material 'Bruker SHELXTL XCIF'
_computing_structure_refinement 'SHELXL-97 (Sheldrick, 1997)'
_computing_structure_solution 'SHELXS-97 (Sheldrick, 1997)'
_diffrn_ambient_temperature 296(2)
_diffrn_measured_fraction_theta_full 0.993
_diffrn_measured_fraction_theta_max 0.993
_diffrn_measurement_device_type 'Bruker APEX CCD'
_diffrn_measurement_method 'hemisphere scans'
_diffrn_radiation_monochromator graphite
_diffrn_radiation_source 'fine-focus sealed tube'
_diffrn_radiation_type MoK\a
_diffrn_radiation_wavelength 0.71073
_diffrn_reflns_av_R_equivalents 0.0200
_diffrn_reflns_av_sigmaI/netI 0.0136
_diffrn_reflns_limit_h_max 5
_diffrn_reflns_limit_h_min -6
_diffrn_reflns_limit_k_max 10
_diffrn_reflns_limit_k_min -12
_diffrn_reflns_limit_l_max 18
_diffrn_reflns_limit_l_min -20
_diffrn_reflns_number 4381
_diffrn_reflns_theta_full 23.25
_diffrn_reflns_theta_max 23.25
_diffrn_reflns_theta_min 2.20
_diffrn_standards_decay_% <1
_diffrn_standards_number '50 standard frames at start and end'
_exptl_absorpt_coefficient_mu 1.920
_exptl_absorpt_correction_T_max 0.145189
_exptl_absorpt_correction_T_min 0.085055
_exptl_absorpt_correction_type empirical
_exptl_crystal_colour colourless
_exptl_crystal_density_diffrn 2.068
_exptl_crystal_density_meas ?
_exptl_crystal_density_method 'not measured'
_exptl_crystal_description block
_exptl_crystal_F_000 640
_exptl_crystal_size_max 0.30
_exptl_crystal_size_mid 0.24
_exptl_crystal_size_min 0.24
_refine_diff_density_max 0.451
_refine_diff_density_min -0.590
_refine_diff_density_rms 0.066
_refine_ls_extinction_method none
_refine_ls_goodness_of_fit_ref 1.085
_refine_ls_hydrogen_treatment mixed
_refine_ls_matrix_type full
_refine_ls_number_parameters 154
_refine_ls_number_reflns 1490
_refine_ls_number_restraints 0
_refine_ls_restrained_S_all 1.085
_refine_ls_R_factor_all 0.0299
_refine_ls_R_factor_gt 0.0279
_refine_ls_shift/su_max 0.001
_refine_ls_shift/su_mean 0.000
_refine_ls_structure_factor_coef Fsqd
_refine_ls_weighting_details 'calc w=1/[\s^2^(Fo^2^)+(0.0394P)^2^+1.4361P] where P=(Fo^2^+2Fc^2^)/3'
_refine_ls_weighting_scheme calc
_refine_ls_wR_factor_gt 0.0741
_refine_ls_wR_factor_ref 0.0764
_reflns_number_gt 1408
_reflns_number_total 1490
_reflns_threshold_expression >2sigma(I)
_cod_data_source_file b206989j.txt
_cod_data_source_block '[AgL][NO3]-polymer_L=4-(2-pyridyl)-pyrimidine'
_cod_depositor_comments
;
The following automatic conversions were performed:

'_exptl_crystal_density_meas' value 'not measured' was changed to '?'
- the value is perceived as not measured.

Automatic conversion script
Id: cif_fix_values 3008 2015-01-20 13:52:24Z robertas 
;
_cod_original_sg_symbol_H-M P2(1)/n
_cod_database_code 7114274

loop_
_symmetry_equiv_pos_as_xyz
'x, y, z'
'-x+1/2, y+1/2, -z+1/2'
'-x, -y, -z'
'x-1/2, -y-1/2, z-1/2'

loop_
_atom_site_label
_atom_site_type_symbol
_atom_site_fract_x
_atom_site_fract_y
_atom_site_fract_z
_atom_site_U_iso_or_equiv
_atom_site_adp_type
_atom_site_occupancy
_atom_site_symmetry_multiplicity
_atom_site_calc_flag
_atom_site_refinement_flags
Ag1 Ag -0.00436(7) 0.95099(3) 0.775873(18) 0.06495(18) Uani 1 1 d .
N1 N 0.0490(5) 0.7812(3) 0.69921(16) 0.0413(7) Uani 1 1 d .
N2 N 0.2589(6) 0.5994(3) 0.67317(17) 0.0475(7) Uani 1 1 d .
N3 N -0.2891(6) 0.9626(3) 0.66262(18) 0.0497(8) Uani 1 1 d .
N4 N -0.2774(7) 0.8318(3) 0.8940(2) 0.0589(9) Uani 1 1 d .
O1 O -0.3454(7) 0.8437(4) 0.82578(19) 0.0885(11) Uani 1 1 d .
O2 O -0.0739(8) 0.8717(4) 0.9199(2) 0.1012(13) Uani 1 1 d .
O3 O -0.4132(8) 0.7830(4) 0.9336(2) 0.0989(13) Uani 1 1 d .
C1 C 0.2275(7) 0.6988(3) 0.7135(2) 0.0460(9) Uani 1 1 d .
H1A H 0.3435 0.7117 0.7562 0.055 Uiso 1 1 calc R
C2 C 0.0931(8) 0.5841(4) 0.6113(2) 0.0527(10) Uani 1 1 d .
H2A H 0.1088 0.5163 0.5807 0.063 Uiso 1 1 calc R
C3 C -0.0983(7) 0.6643(3) 0.5914(2) 0.0492(9) Uani 1 1 d .
H3A H -0.2113 0.6523 0.5479 0.059 Uiso 1 1 calc R
C4 C -0.1195(6) 0.7641(3) 0.63776(19) 0.0405(8) Uani 1 1 d .
C5 C -0.3192(7) 0.8588(3) 0.62153(19) 0.0411(8) Uani 1 1 d .
C6 C -0.5229(7) 0.8407(4) 0.5675(2) 0.0499(9) Uani 1 1 d .
H6A H -0.5397 0.7684 0.5396 0.060 Uiso 1 1 calc R
C7 C -0.7018(8) 0.9316(4) 0.5553(3) 0.0610(11) Uani 1 1 d .
H7A H -0.8413 0.9207 0.5193 0.073 Uiso 1 1 calc R
C8 C -0.6730(9) 1.0371(4) 0.5965(3) 0.0652(12) Uani 1 1 d .
H8A H -0.7926 1.0990 0.5894 0.078 Uiso 1 1 calc R
C9 C -0.4625(9) 1.0501(4) 0.6487(3) 0.0598(11) Uani 1 1 d .
H9A H -0.4401 1.1233 0.6757 0.072 Uiso 1 1 calc R

loop_
_atom_site_aniso_label
_atom_site_aniso_U_11
_atom_site_aniso_U_22
_atom_site_aniso_U_33
_atom_site_aniso_U_23
_atom_site_aniso_U_13
_atom_site_aniso_U_12
Ag1 0.0737(3) 0.0618(3) 0.0589(3) -0.02046(15) 0.00816(18) -0.02081(16)
N1 0.0441(16) 0.0385(16) 0.0395(15) -0.0004(13) 0.0001(13) -0.0008(13)
N2 0.0526(18) 0.0401(17) 0.0486(18) 0.0045(14) 0.0033(15) 0.0040(14)
N3 0.056(2) 0.0446(18) 0.0480(18) -0.0015(14) 0.0070(15) 0.0019(15)
N4 0.062(2) 0.0501(19) 0.065(2) 0.0049(17) 0.0106(19) 0.0014(17)
O1 0.094(3) 0.111(3) 0.057(2) 0.0030(19) 0.0009(18) -0.026(2)
O2 0.087(3) 0.103(3) 0.102(3) 0.022(2) -0.022(2) -0.037(2)
O3 0.091(3) 0.110(3) 0.103(3) 0.035(2) 0.037(2) -0.007(2)
C1 0.048(2) 0.047(2) 0.0402(19) 0.0051(16) -0.0005(15) -0.0028(18)
C2 0.063(2) 0.042(2) 0.051(2) -0.0053(18) 0.0035(19) 0.0017(19)
C3 0.056(2) 0.045(2) 0.043(2) -0.0049(16) -0.0060(17) 0.0022(18)
C4 0.0437(19) 0.0406(19) 0.0368(18) 0.0038(15) 0.0044(15) -0.0049(15)
C5 0.046(2) 0.0400(19) 0.0393(18) 0.0050(15) 0.0109(15) -0.0010(16)
C6 0.047(2) 0.053(2) 0.049(2) 0.0034(17) 0.0035(17) -0.0019(18)
C7 0.047(2) 0.069(3) 0.064(3) 0.012(2) 0.001(2) 0.007(2)
C8 0.057(3) 0.067(3) 0.074(3) 0.014(2) 0.016(2) 0.020(2)
C9 0.070(3) 0.050(2) 0.062(3) 0.0009(19) 0.019(2) 0.014(2)

loop_
_atom_type_symbol
_atom_type_description
_atom_type_scat_dispersion_real
_atom_type_scat_dispersion_imag
_atom_type_scat_source
C C 0.0033 0.0016 'International Tables Vol C Tables 4.2.6.8 and 6.1.1.4'
H H 0.0000 0.0000 'International Tables Vol C Tables 4.2.6.8 and 6.1.1.4'
N N 0.0061 0.0033 'International Tables Vol C Tables 4.2.6.8 and 6.1.1.4'
O O 0.0106 0.0060 'International Tables Vol C Tables 4.2.6.8 and 6.1.1.4'
Ag Ag -0.8971 1.1015 'International Tables Vol C Tables 4.2.6.8 and 6.1.1.4'

loop_
_geom_angle_atom_site_label_1
_geom_angle_atom_site_label_2
_geom_angle_atom_site_label_3
_geom_angle
_geom_angle_site_symmetry_1
_geom_angle_site_symmetry_3
N2 Ag1 N1 134.42(11) 2_556 .
N2 Ag1 N3 126.60(11) 2_556 .
N1 Ag1 N3 69.99(10) . .
N2 Ag1 O1 129.38(12) 2_556 .
N1 Ag1 O1 90.43(12) . .
N3 Ag1 O1 84.78(12) . .
C1 N1 C4 117.5(3) . .
C1 N1 Ag1 124.7(2) . .
C4 N1 Ag1 117.8(2) . .
C1 N2 C2 115.7(3) . .
C1 N2 Ag1 119.1(2) . 2_546
C2 N2 Ag1 123.2(3) . 2_546
C9 N3 C5 117.9(4) . .
C9 N3 Ag1 123.4(3) . .
C5 N3 Ag1 116.1(2) . .
O2 N4 O3 121.7(4) . .
O2 N4 O1 117.7(4) . .
O3 N4 O1 120.5(4) . .
N4 O1 Ag1 106.3(3) . .
N1 C1 N2 126.6(3) . .
N2 C2 C3 122.2(4) . .
C2 C3 C4 118.0(3) . .
N1 C4 C3 120.0(3) . .
N1 C4 C5 117.0(3) . .
C3 C4 C5 123.0(3) . .
N3 C5 C6 121.9(3) . .
N3 C5 C4 116.3(3) . .
C6 C5 C4 121.7(3) . .
C5 C6 C7 119.0(4) . .
C8 C7 C6 119.6(4) . .
C7 C8 C9 118.4(4) . .
N3 C9 C8 123.2(4) . .

loop_
_geom_bond_atom_site_label_1
_geom_bond_atom_site_label_2
_geom_bond_distance
_geom_bond_site_symmetry_2
Ag1 N2 2.204(3) 2_556
Ag1 N1 2.347(3) .
Ag1 N3 2.374(3) .
Ag1 O1 2.468(4) .
N1 C1 1.316(5) .
N1 C4 1.341(5) .
N2 C1 1.326(5) .
N2 C2 1.336(5) .
N2 Ag1 2.204(3) 2_546
N3 C9 1.335(5) .
N3 C5 1.345(5) .
N4 O2 1.215(5) .
N4 O3 1.220(5) .
N4 O1 1.237(5) .
C2 C3 1.364(6) .
C3 C4 1.383(5) .
C4 C5 1.493(5) .
C5 C6 1.375(5) .
C6 C7 1.379(6) .
C7 C8 1.361(7) .
C8 C9 1.377(7) .
